data_7202978
loop_
_publ_author_name
'O'Leary, Jane'
'Wallis, John D.'

_publ_section_title
;
 A competition between O&#x22EF;N and O&#x22EF;C through space
 interactions in the crystal structures of
 3,3&#x2032;-dinitro-2,2&#x2032;-bipyridine N-oxides and
 N,N&#x2032;-dioxides
;
_journal_issue 10
_journal_name_full CrystEngComm
_journal_page_first 941
_journal_paper_doi 10.1039/b707822f
_journal_volume 9
_journal_year 2007
_chemical_formula_sum 'C10 H6 N4 O5'
_chemical_formula_weight 262.19
_chemical_name_common 3,3'-dinitro-2,2'-bipyridine-1-oxide
_chemical_name_systematic
;
3,3'-dinitro-2,2'-bipyridine-1-oxide
;
_space_group_IT_number 14
_symmetry_cell_setting monoclinic
_symmetry_space_group_name_Hall '-P 2yab'
_symmetry_space_group_name_H-M 'P 1 21/a 1'
_atom_sites_solution_hydrogens difmap
_atom_sites_solution_primary direct
_atom_sites_solution_secondary difmap
_audit_creation_method SHELXL-97
_cell_angle_alpha 90.00
_cell_angle_beta 104.58(3)
_cell_angle_gamma 90.00
_cell_formula_units_Z 4
_cell_length_a 9.873(2)
_cell_length_b 10.671(2)
_cell_length_c 10.578(2)
_cell_measurement_reflns_used 15743
_cell_measurement_temperature 150(2)
_cell_measurement_theta_max 27.48
_cell_measurement_theta_min 1.02
_cell_volume 1078.6(4)
_computing_cell_refinement
;
DENZO (Otwinowski and Minor, 1997) and COLLECT (Hooft, 1998)
;
_computing_data_collection
;
DENZO (Otwinowski and Minor, 1997) and COLLECT (Hooft, 1998)
;
_computing_data_reduction
;
DENZO (Otwinowski and Minor, 1997) and COLLECT (Hooft, 1998)
;
_computing_molecular_graphics 'ORTEPIII (Johnson and Burnett, 1996)'
_computing_publication_material 'SHELXL-97 (Sheldrick, 1997)'
_computing_structure_refinement 'SHELXL-97 (Sheldrick, 1997)'
_computing_structure_solution 'SHELXS-97 (Sheldrick, 1990)'
_diffrn_ambient_temperature 150(2)
_diffrn_detector_area_resol_mean 9.091
_diffrn_measured_fraction_theta_full 0.984
_diffrn_measured_fraction_theta_max 0.984
_diffrn_measurement_device_type 'Enraf Nonius KappaCCD area detector'
_diffrn_measurement_method 'Phi and Omega scans to fill Ewald sphere'
_diffrn_radiation_monochromator graphite
_diffrn_radiation_source 'Enraf Nonius FR591 rotating anode'
_diffrn_radiation_type MoK\a
_diffrn_radiation_wavelength 0.71073
_diffrn_reflns_av_R_equivalents 0.0441
_diffrn_reflns_av_sigmaI/netI 0.0531
_diffrn_reflns_limit_h_max 12
_diffrn_reflns_limit_h_min -12
_diffrn_reflns_limit_k_max 13
_diffrn_reflns_limit_k_min -11
_diffrn_reflns_limit_l_max 13
_diffrn_reflns_limit_l_min -13
_diffrn_reflns_number 8399
_diffrn_reflns_theta_full 27.47
_diffrn_reflns_theta_max 27.47
_diffrn_reflns_theta_min 1.99
_exptl_absorpt_coefficient_mu 0.133
_exptl_absorpt_correction_T_max 0.99
_exptl_absorpt_correction_T_min 0.88
_exptl_absorpt_correction_type multi-scan
_exptl_absorpt_process_details
;
using multiple and symmetry-related data measurements via the program
SORTAV (Blessing, 1995)
See R.H. Blessing, Acta Cryst., (1995), A51, 33-38
;
_exptl_crystal_colour 'pale green'
_exptl_crystal_density_diffrn 1.615
_exptl_crystal_density_method 'not measured'
_exptl_crystal_description plate
_exptl_crystal_F_000 536
_exptl_crystal_size_max 0.20
_exptl_crystal_size_mid 0.18
_exptl_crystal_size_min 0.05
_refine_diff_density_max 0.280
_refine_diff_density_min -0.292
_refine_diff_density_rms 0.055
_refine_ls_extinction_method none
_refine_ls_goodness_of_fit_ref 1.015
_refine_ls_hydrogen_treatment refall
_refine_ls_matrix_type full
_refine_ls_number_parameters 196
_refine_ls_number_reflns 2430
_refine_ls_number_restraints 0
_refine_ls_restrained_S_all 1.015
_refine_ls_R_factor_all 0.0677
_refine_ls_R_factor_gt 0.0462
_refine_ls_shift/su_max 0.007
_refine_ls_shift/su_mean 0.002
_refine_ls_structure_factor_coef Fsqd
_refine_ls_weighting_details 'calc w=1/[\s^2^(Fo^2^)+(0.0784P)^2^+0.0000P] where P=(Fo^2^+2Fc^2^)/3'
_refine_ls_weighting_scheme calc
_refine_ls_wR_factor_gt 0.1145
_refine_ls_wR_factor_ref 0.1228
_reflns_number_gt 1820
_reflns_number_total 2430
_reflns_threshold_expression >2sigma(I)
_cod_data_source_file b707822f.txt
_cod_data_source_block compound13
_cod_original_cell_volume 1078.5(4)
_cod_original_sg_symbol_H-M P21/a
_cod_database_code 7202978

loop_
_symmetry_equiv_pos_as_xyz
'x, y, z'
'-x+1/2, y+1/2, -z'
'-x, -y, -z'
'x-1/2, -y-1/2, z'

loop_
_atom_site_label
_atom_site_type_symbol
_atom_site_fract_x
_atom_site_fract_y
_atom_site_fract_z
_atom_site_U_iso_or_equiv
_atom_site_adp_type
_atom_site_occupancy
_atom_site_symmetry_multiplicity
_atom_site_calc_flag
_atom_site_refinement_flags
_atom_site_disorder_assembly
_atom_site_disorder_group
O1A O 0.01209(12) 0.04964(10) 0.32894(10) 0.0381(3) Uani 1 1 d . . .
O2A O 0.20012(14) 0.42957(12) 0.17051(12) 0.0498(4) Uani 1 1 d . . .
O3A O 0.17610(14) 0.57008(11) 0.31024(12) 0.0504(4) Uani 1 1 d . . .
N1A N 0.04996(12) 0.16049(11) 0.37634(11) 0.0266(3) Uani 1 1 d . . .
N2A N 0.17115(14) 0.46173(13) 0.27105(13) 0.0358(3) Uani 1 1 d . . .
C2A C 0.08516(14) 0.24952(13) 0.29721(13) 0.0251(3) Uani 1 1 d . . .
C3A C 0.12931(15) 0.36484(14) 0.35242(15) 0.0288(4) Uani 1 1 d . . .
C4A C 0.13733(17) 0.39277(16) 0.48086(16) 0.0349(4) Uani 1 1 d . . .
C5A C 0.09815(18) 0.30035(16) 0.55589(16) 0.0360(4) Uani 1 1 d . . .
C6A C 0.05527(16) 0.18606(15) 0.50338(14) 0.0322(4) Uani 1 1 d . . .
O2B O 0.31126(11) 0.11713(12) 0.30610(11) 0.0402(3) Uani 1 1 d . . .
O3B O 0.30988(12) -0.02618(12) 0.16098(13) 0.0479(4) Uani 1 1 d . . .
N1B N -0.04755(12) 0.27067(12) 0.07786(11) 0.0293(3) Uani 1 1 d . . .
N2B N 0.26371(12) 0.06955(13) 0.19819(13) 0.0321(3) Uani 1 1 d . . .
C2B C 0.06295(14) 0.21516(13) 0.15711(13) 0.0243(3) Uani 1 1 d . . .
C3B C 0.14565(14) 0.13131(13) 0.10929(14) 0.0261(3) Uani 1 1 d . . .
C4B C 0.11717(16) 0.10426(15) -0.02201(15) 0.0307(4) Uani 1 1 d . . .
C5B C 0.00576(16) 0.16432(15) -0.10336(16) 0.0317(4) Uani 1 1 d . . .
C6B C -0.07348(17) 0.24556(15) -0.05000(15) 0.0318(4) Uani 1 1 d . . .
H4A H 0.1673(17) 0.4712(18) 0.5142(16) 0.041(5) Uiso 1 1 d . . .
H5A H 0.103(2) 0.3142(18) 0.643(2) 0.054(6) Uiso 1 1 d . . .
H6A H 0.0273(17) 0.1186(15) 0.5495(16) 0.033(4) Uiso 1 1 d . . .
H4B H 0.1690(18) 0.0437(16) -0.0523(16) 0.034(4) Uiso 1 1 d . . .
H5B H -0.0177(18) 0.1477(16) -0.1983(19) 0.044(5) Uiso 1 1 d . . .
H6B H -0.1527(17) 0.2894(15) -0.1045(15) 0.031(4) Uiso 1 1 d . . .

loop_
_atom_site_aniso_label
_atom_site_aniso_U_11
_atom_site_aniso_U_22
_atom_site_aniso_U_33
_atom_site_aniso_U_23
_atom_site_aniso_U_13
_atom_site_aniso_U_12
O1A 0.0578(7) 0.0256(6) 0.0342(6) -0.0033(5) 0.0177(5) -0.0124(5)
O2A 0.0639(8) 0.0474(8) 0.0441(8) 0.0032(6) 0.0246(6) -0.0202(6)
O3A 0.0687(9) 0.0270(7) 0.0496(8) 0.0034(6) 0.0038(6) -0.0130(6)
N1A 0.0323(7) 0.0234(7) 0.0258(7) -0.0001(5) 0.0107(5) -0.0035(5)
N2A 0.0381(7) 0.0300(8) 0.0353(8) 0.0039(6) 0.0017(6) -0.0112(6)
C2A 0.0259(7) 0.0251(8) 0.0250(8) 0.0022(6) 0.0077(6) -0.0003(5)
C3A 0.0298(8) 0.0252(8) 0.0307(8) 0.0026(6) 0.0061(6) -0.0034(6)
C4A 0.0415(9) 0.0286(9) 0.0316(9) -0.0029(7) 0.0031(7) -0.0022(7)
C5A 0.0466(9) 0.0363(10) 0.0238(8) -0.0044(7) 0.0065(7) -0.0012(7)
C6A 0.0402(9) 0.0326(9) 0.0261(8) 0.0033(7) 0.0125(6) -0.0006(7)
O2B 0.0311(6) 0.0575(8) 0.0317(6) 0.0099(5) 0.0071(5) 0.0031(5)
O3B 0.0434(7) 0.0377(7) 0.0650(9) 0.0087(6) 0.0181(6) 0.0149(5)
N1B 0.0321(7) 0.0309(7) 0.0261(7) 0.0031(5) 0.0098(5) 0.0040(5)
N2B 0.0272(7) 0.0326(8) 0.0398(8) 0.0103(6) 0.0145(6) 0.0029(5)
C2B 0.0258(7) 0.0236(8) 0.0248(7) 0.0031(6) 0.0085(6) -0.0032(5)
C3B 0.0250(7) 0.0257(8) 0.0294(8) 0.0056(6) 0.0100(6) -0.0007(5)
C4B 0.0346(8) 0.0279(9) 0.0350(9) -0.0004(7) 0.0189(6) -0.0004(6)
C5B 0.0384(9) 0.0332(9) 0.0257(8) -0.0003(6) 0.0123(6) -0.0028(6)
C6B 0.0351(8) 0.0354(9) 0.0246(8) 0.0037(7) 0.0069(6) 0.0040(7)

loop_
_atom_type_symbol
_atom_type_description
_atom_type_scat_dispersion_real
_atom_type_scat_dispersion_imag
_atom_type_scat_source
C C 0.0033 0.0016 'International Tables Vol C Tables 4.2.6.8 and 6.1.1.4'
H H 0.0000 0.0000 'International Tables Vol C Tables 4.2.6.8 and 6.1.1.4'
N N 0.0061 0.0033 'International Tables Vol C Tables 4.2.6.8 and 6.1.1.4'
O O 0.0106 0.0060 'International Tables Vol C Tables 4.2.6.8 and 6.1.1.4'

loop_
_geom_angle_atom_site_label_1
_geom_angle_atom_site_label_2
_geom_angle_atom_site_label_3
_geom_angle
_geom_angle_site_symmetry_1
_geom_angle_site_symmetry_3
_geom_angle_publ_flag
O1A N1A C6A 119.93(12) . . ?
O1A N1A C2A 119.20(12) . . ?
C6A N1A C2A 120.87(13) . . ?
O2A N2A O3A 124.27(14) . . ?
O2A N2A C3A 118.40(14) . . ?
O3A N2A C3A 117.32(14) . . ?
N1A C2A C3A 117.43(13) . . ?
N1A C2A C2B 116.22(12) . . ?
C3A C2A C2B 126.21(13) . . ?
C4A C3A C2A 122.93(14) . . ?
C4A C3A N2A 118.16(14) . . ?
C2A C3A N2A 118.90(14) . . ?
C3A C4A C5A 117.31(16) . . ?
C6A C5A C4A 120.55(15) . . ?
N1A C6A C5A 120.89(14) . . ?
C2B N1B C6B 117.62(12) . . ?
O3B N2B O2B 123.88(13) . . ?
O3B N2B C3B 118.17(13) . . ?
O2B N2B C3B 117.95(13) . . ?
N1B C2B C3B 121.27(13) . . ?
N1B C2B C2A 114.09(12) . . ?
C3B C2B C2A 124.63(12) . . ?
C4B C3B C2B 120.85(13) . . ?
C4B C3B N2B 118.89(13) . . ?
C2B C3B N2B 120.26(13) . . ?
C5B C4B C3B 117.54(14) . . ?
C4B C5B C6B 118.96(15) . . ?
N1B C6B C5B 123.71(15) . . ?

loop_
_geom_bond_atom_site_label_1
_geom_bond_atom_site_label_2
_geom_bond_distance
_geom_bond_site_symmetry_2
_geom_bond_publ_flag
O1A N1A 1.3023(16) . ?
O2A N2A 1.2181(17) . ?
O3A N2A 1.2251(17) . ?
N1A C6A 1.3592(19) . ?
N1A C2A 1.3677(19) . ?
N2A C3A 1.4695(19) . ?
C2A C3A 1.385(2) . ?
C2A C2B 1.488(2) . ?
C3A C4A 1.374(2) . ?
C4A C5A 1.381(2) . ?
C5A C6A 1.363(2) . ?
O2B N2B 1.2293(17) . ?
O3B N2B 1.2233(18) . ?
N1B C2B 1.3353(18) . ?
N1B C6B 1.339(2) . ?
N2B C3B 1.4578(19) . ?
C2B C3B 1.390(2) . ?
C3B C4B 1.377(2) . ?
C4B C5B 1.373(2) . ?
C5B C6B 1.380(2) . ?

loop_
_cod_related_entry_id
_cod_related_entry_database
_cod_related_entry_code
1 ChemSpider 21149138
